data_7159177
loop_
_publ_author_name
'Wang, Ting'
'Wan, Yuyan'
'Xu, Mingyao'
'Wang, Yi'
'Hong, Xu-Jia'
'Gao, Hui'
'Zhou, Zhi'
'Yi, Wei'
'Zeng, Zhongyi'

_publ_section_title
;
 Regio- and stereospecific <i>cis</i>-hydrophenoxylation of ynamides with
 acidic phenols.
;
_journal_issue 15
_journal_name_full 'Organic &amp; biomolecular chemistry'
_journal_page_first 3073
_journal_page_last 3078
_journal_paper_doi 10.1039/d3ob00082f
_journal_volume 21
_journal_year 2023
_chemical_formula_moiety 'C23 H20 N2 O3 S'
_chemical_formula_sum 'C23 H20 N2 O3 S'
_chemical_formula_weight 404.47
_space_group_crystal_system triclinic
_space_group_IT_number 2
_space_group_name_Hall '-P 1'
_space_group_name_H-M_alt 'P -1'
_atom_sites_solution_hydrogens geom
_atom_sites_solution_primary dual
_audit_creation_date 2022-03-21
_audit_creation_method
;
Olex2 1.5-beta
(compiled 2021.12.09 svn.r5202d8cf for OlexSys, GUI svn.r6439)
;
_audit_update_record
;
2022-11-05 deposited with the CCDC.	2023-02-02 downloaded from the CCDC.
;
_cell_angle_alpha 83.082(6)
_cell_angle_beta 68.299(7)
_cell_angle_gamma 63.337(9)
_cell_formula_units_Z 2
_cell_length_a 9.7863(9)
_cell_length_b 10.1591(9)
_cell_length_c 12.6200(8)
_cell_measurement_reflns_used 2998
_cell_measurement_temperature 249.97(10)
_cell_measurement_theta_max 28.7140
_cell_measurement_theta_min 2.2560
_cell_volume 1040.23(18)
_computing_cell_refinement 'CrysAlisPro 1.171.38.43f (Rigaku OD, 2015)'
_computing_data_collection 'CrysAlisPro 1.171.38.43f (Rigaku OD, 2015)'
_computing_data_reduction 'CrysAlisPro 1.171.38.43f (Rigaku OD, 2015)'
_computing_molecular_graphics 'Olex2 1.5-beta (Dolomanov et al., 2009)'
_computing_publication_material 'Olex2 1.5-beta (Dolomanov et al., 2009)'
_computing_structure_refinement 'SHELXL 2017/1 (Sheldrick, 2015)'
_computing_structure_solution 'SHELXT 2014/5 (Sheldrick, 2014)'
_diffrn_ambient_environment N~2~
_diffrn_ambient_temperature 249.97(10)
_diffrn_detector 'CCD plate'
_diffrn_detector_area_resol_mean 5.2684
_diffrn_detector_type AtlasS2
_diffrn_measured_fraction_theta_full 1.000
_diffrn_measured_fraction_theta_max 1.000
_diffrn_measurement_details
;
List of Runs (angles in degrees, time in seconds):

  # Type    Start    End  Width  t~exp~   \w     \q     \k     \f   Frames
#--------------------------------------------------------------------------
  1  \w    -54.00  34.00   1.00    1.20    --   12.05 -57.00 -30.00   88
  2  \w    -16.00  77.00   1.00    1.20    --   12.05  77.00-120.00   93
  3  \w    -16.00  85.00   1.00    1.20    --   12.05  57.00 120.00  101
;
_diffrn_measurement_device 'four-circle diffractometer'
_diffrn_measurement_device_type 'SuperNova, Dual, Cu at zero, AtlasS2'
_diffrn_measurement_method '\w scans'
_diffrn_orient_matrix_type 'CrysAlisPro convention (1999,Acta A55,543-557)'
_diffrn_orient_matrix_UB_11 0.0523071000
_diffrn_orient_matrix_UB_12 -0.0354843000
_diffrn_orient_matrix_UB_13 -0.0548151000
_diffrn_orient_matrix_UB_21 -0.0486187000
_diffrn_orient_matrix_UB_22 0.0596572000
_diffrn_orient_matrix_UB_23 -0.0253501000
_diffrn_orient_matrix_UB_31 0.0493135000
_diffrn_orient_matrix_UB_32 0.0361120000
_diffrn_orient_matrix_UB_33 -0.0047934000
_diffrn_radiation_monochromator mirror
_diffrn_radiation_probe x-ray
_diffrn_radiation_type 'Mo K\a'
_diffrn_radiation_wavelength 0.71073
_diffrn_reflns_av_R_equivalents 0.0212
_diffrn_reflns_av_unetI/netI 0.0381
_diffrn_reflns_Laue_measured_fraction_full 1.000
_diffrn_reflns_Laue_measured_fraction_max 1.000
_diffrn_reflns_limit_h_max 11
_diffrn_reflns_limit_h_min -11
_diffrn_reflns_limit_k_max 9
_diffrn_reflns_limit_k_min -12
_diffrn_reflns_limit_l_max 14
_diffrn_reflns_limit_l_min -14
_diffrn_reflns_number 6733
_diffrn_reflns_point_group_measured_fraction_full 1.000
_diffrn_reflns_point_group_measured_fraction_max 1.000
_diffrn_reflns_theta_full 25.000
_diffrn_reflns_theta_max 25.000
_diffrn_reflns_theta_min 2.247
_diffrn_source 'micro-focus sealed X-ray tube'
_diffrn_source_type 'SuperNova (Mo) X-ray Source'
_exptl_absorpt_coefficient_mu 0.182
_exptl_absorpt_correction_T_max 1.00000
_exptl_absorpt_correction_T_min 0.82008
_exptl_absorpt_correction_type multi-scan
_exptl_absorpt_process_details
;
CrysAlisPro 1.171.38.43f (Rigaku Oxford Diffraction, 2015)
Empirical absorption correction using spherical harmonics,
 implemented in SCALE3 ABSPACK scaling algorithm.
;
_exptl_crystal_colour colorless
_exptl_crystal_density_diffrn 1.291
_exptl_crystal_description block
_exptl_crystal_F_000 424
_exptl_crystal_size_max 0.14
_exptl_crystal_size_mid 0.12
_exptl_crystal_size_min 0.11
_refine_diff_density_max 0.178
_refine_diff_density_min -0.336
_refine_diff_density_rms 0.042
_refine_ls_extinction_method none
_refine_ls_goodness_of_fit_ref 1.029
_refine_ls_hydrogen_treatment constr
_refine_ls_matrix_type full
_refine_ls_number_parameters 264
_refine_ls_number_reflns 3659
_refine_ls_number_restraints 0
_refine_ls_restrained_S_all 1.029
_refine_ls_R_factor_all 0.0574
_refine_ls_R_factor_gt 0.0428
_refine_ls_shift/su_max 0.000
_refine_ls_shift/su_mean 0.000
_refine_ls_structure_factor_coef Fsqd
_refine_ls_weighting_details 'w=1/[\s^2^(Fo^2^)+(0.0513P)^2^+0.1466P] where P=(Fo^2^+2Fc^2^)/3'
_refine_ls_weighting_scheme calc
_refine_ls_wR_factor_gt 0.1023
_refine_ls_wR_factor_ref 0.1109
_reflns_Friedel_coverage 0.000
_reflns_number_gt 2868
_reflns_number_total 3659
_reflns_threshold_expression 'I > 2\s(I)'
_cod_data_source_file d3ob00082f2.cif
_cod_data_source_block ck
_cod_depositor_comments 'Adding full bibliography for 7159177.cif.'
_cod_original_cell_volume 1040.23(17)
_cod_database_code 7159177
_shelx_shelxl_version_number 2017/1
_shelx_space_group_comment
;
The symmetry employed for this shelxl refinement is uniquely defined
by the following loop, which should always be used as a source of
symmetry information in preference to the above space-group names.
They are only intended as comments.
;
_shelx_estimated_absorpt_t_max 0.980
_shelx_estimated_absorpt_t_min 0.975
_olex2_refinement_description
;
1. Fixed Uiso
 At 1.2 times of:
  All C(H) groups
 At 1.5 times of:
  All C(H,H,H) groups
2.a Aromatic/amide H refined with riding coordinates:
 C2(H2), C3(H3), C4(H4), C5(H5), C6(H6), C7(H7), C10(H10), C11(H11), C12(H12),
 C13(H13), C18(H18), C19(H19), C21(H21), C22(H22)
2.b Idealised Me refined as rotating group:
 C16(H16A,H16B,H16C), C23(H23A,H23B,H23C)
;
_olex2_submission_special_instructions 'No special instructions were received'
_oxdiff_exptl_absorpt_empirical_details
;
Empirical correction (ABSPACK) includes:
- Absorption correction using spherical harmonics
- Frame scaling
;
_oxdiff_exptl_absorpt_empirical_full_max 1.335
_oxdiff_exptl_absorpt_empirical_full_min 0.594

loop_
_space_group_symop_operation_xyz
'x, y, z'
'-x, -y, -z'

loop_
_atom_site_label
_atom_site_type_symbol
_atom_site_fract_x
_atom_site_fract_y
_atom_site_fract_z
_atom_site_U_iso_or_equiv
_atom_site_adp_type
_atom_site_occupancy
_atom_site_site_symmetry_order
_atom_site_calc_flag
_atom_site_refinement_flags_posn
_atom_site_refinement_flags_adp
_atom_site_refinement_flags_occupancy
_atom_site_disorder_assembly
_atom_site_disorder_group
S1 S 0.88338(7) 0.30213(5) 0.83842(4) 0.04568(18) Uani 1 1 d . . . . .
O1 O 0.65382(15) 0.55278(13) 0.71795(11) 0.0431(3) Uani 1 1 d . . . . .
O2 O 0.7560(2) 0.26539(17) 0.91261(12) 0.0667(5) Uani 1 1 d . . . . .
O3 O 1.0508(2) 0.20225(16) 0.81503(15) 0.0754(5) Uani 1 1 d . . . . .
N1 N 0.86055(17) 0.32478(16) 0.71233(12) 0.0354(4) Uani 1 1 d . . . . .
N2 N 0.7102(3) 0.5323(3) 0.42679(18) 0.0752(6) Uani 1 1 d . . . . .
C1 C 0.6449(2) 0.1865(2) 0.69653(15) 0.0368(4) Uani 1 1 d . . . . .
C2 C 0.5171(3) 0.1498(2) 0.71707(18) 0.0513(5) Uani 1 1 d . . . . .
H2 H 0.410071 0.223525 0.740489 0.062 Uiso 1 1 calc R U . . .
C3 C 0.5462(3) 0.0060(3) 0.7033(2) 0.0702(7) Uani 1 1 d . . . . .
H3 H 0.458844 -0.016262 0.717314 0.084 Uiso 1 1 calc R U . . .
C4 C 0.7029(3) -0.1047(3) 0.6691(2) 0.0708(7) Uani 1 1 d . . . . .
H4 H 0.721900 -0.201963 0.661503 0.085 Uiso 1 1 calc R U . . .
C5 C 0.8312(3) -0.0704(2) 0.6461(2) 0.0646(7) Uani 1 1 d . . . . .
H5 H 0.937883 -0.144614 0.621719 0.077 Uiso 1 1 calc R U . . .
C6 C 0.8026(3) 0.0737(2) 0.65915(19) 0.0518(5) Uani 1 1 d . . . . .
H6 H 0.890792 0.095501 0.642516 0.062 Uiso 1 1 calc R U . . .
C7 C 0.6051(2) 0.3429(2) 0.70961(15) 0.0385(4) Uani 1 1 d . . . . .
H7 H 0.498829 0.409490 0.716180 0.046 Uiso 1 1 calc R U . . .
C8 C 0.6990(2) 0.40217(19) 0.71335(14) 0.0342(4) Uani 1 1 d . . . . .
C9 C 0.5023(2) 0.65233(19) 0.71364(16) 0.0360(4) Uani 1 1 d . . . . .
C10 C 0.3814(2) 0.7297(2) 0.81192(17) 0.0441(5) Uani 1 1 d . . . . .
H10 H 0.397005 0.708206 0.881500 0.053 Uiso 1 1 calc R U . . .
C11 C 0.2368(2) 0.8394(2) 0.80672(19) 0.0514(5) Uani 1 1 d . . . . .
H11 H 0.154307 0.892257 0.873336 0.062 Uiso 1 1 calc R U . . .
C12 C 0.2123(3) 0.8719(2) 0.7050(2) 0.0576(6) Uani 1 1 d . . . . .
H12 H 0.113970 0.947034 0.702850 0.069 Uiso 1 1 calc R U . . .
C13 C 0.3320(3) 0.7944(2) 0.6064(2) 0.0544(6) Uani 1 1 d . . . . .
H13 H 0.314373 0.815866 0.537458 0.065 Uiso 1 1 calc R U . . .
C14 C 0.4806(2) 0.6829(2) 0.60931(16) 0.0412(5) Uani 1 1 d . . . . .
C15 C 0.6090(3) 0.5996(3) 0.50754(19) 0.0510(5) Uani 1 1 d . . . . .
C16 C 0.9859(3) 0.3523(3) 0.61653(18) 0.0572(6) Uani 1 1 d . . . . .
H16A H 0.977364 0.447434 0.629048 0.086 Uiso 1 1 calc R U . . .
H16B H 0.969287 0.349587 0.546595 0.086 Uiso 1 1 calc R U . . .
H16C H 1.092588 0.277643 0.611543 0.086 Uiso 1 1 calc R U . . .
C17 C 0.8502(2) 0.4726(2) 0.88645(15) 0.0376(4) Uani 1 1 d . . . . .
C18 C 0.6973(2) 0.5673(2) 0.95804(16) 0.0430(5) Uani 1 1 d . . . . .
H18 H 0.613444 0.538169 0.985882 0.052 Uiso 1 1 calc R U . . .
C19 C 0.6697(2) 0.7053(2) 0.98807(16) 0.0459(5) Uani 1 1 d . . . . .
H19 H 0.566434 0.768957 1.036539 0.055 Uiso 1 1 calc R U . . .
C20 C 0.7922(3) 0.7513(2) 0.94768(17) 0.0458(5) Uani 1 1 d . . . . .
C21 C 0.9453(3) 0.6532(2) 0.87800(19) 0.0547(6) Uani 1 1 d . . . . .
H21 H 1.029895 0.681482 0.851582 0.066 Uiso 1 1 calc R U . . .
C22 C 0.9758(2) 0.5149(2) 0.84672(18) 0.0495(5) Uani 1 1 d . . . . .
H22 H 1.079580 0.450623 0.799416 0.059 Uiso 1 1 calc R U . . .
C23 C 0.7598(3) 0.9040(3) 0.9781(2) 0.0703(7) Uani 1 1 d . . . . .
H23A H 0.772567 0.958434 0.910389 0.106 Uiso 1 1 calc R U . . .
H23B H 0.836006 0.897256 1.011754 0.106 Uiso 1 1 calc R U . . .
H23C H 0.650266 0.953629 1.031684 0.106 Uiso 1 1 calc R U . . .

loop_
_atom_site_aniso_label
_atom_site_aniso_U_11
_atom_site_aniso_U_22
_atom_site_aniso_U_33
_atom_site_aniso_U_23
_atom_site_aniso_U_13
_atom_site_aniso_U_12
S1 0.0655(4) 0.0303(3) 0.0516(3) 0.0074(2) -0.0357(3) -0.0191(3)
O1 0.0467(8) 0.0280(7) 0.0632(9) 0.0040(6) -0.0302(7) -0.0155(6)
O2 0.1205(14) 0.0634(11) 0.0496(9) 0.0237(7) -0.0394(9) -0.0658(11)
O3 0.0829(12) 0.0373(9) 0.1114(14) -0.0082(9) -0.0709(11) 0.0010(8)
N1 0.0373(9) 0.0329(9) 0.0375(8) -0.0006(7) -0.0152(7) -0.0144(7)
N2 0.0669(14) 0.0980(18) 0.0558(13) -0.0119(12) -0.0083(11) -0.0391(13)
C1 0.0479(12) 0.0356(11) 0.0349(10) 0.0069(8) -0.0185(9) -0.0230(10)
C2 0.0547(13) 0.0511(14) 0.0541(13) 0.0018(10) -0.0130(11) -0.0329(12)
C3 0.0792(18) 0.0649(17) 0.0803(17) -0.0050(14) -0.0114(15) -0.0542(16)
C4 0.093(2) 0.0438(15) 0.0876(18) -0.0005(13) -0.0291(16) -0.0416(16)
C5 0.0715(16) 0.0390(13) 0.0887(18) -0.0066(12) -0.0366(14) -0.0200(12)
C6 0.0565(13) 0.0387(12) 0.0730(14) 0.0023(10) -0.0333(12) -0.0232(11)
C7 0.0400(11) 0.0343(11) 0.0447(11) 0.0068(8) -0.0187(9) -0.0175(9)
C8 0.0422(11) 0.0292(10) 0.0329(9) 0.0035(8) -0.0150(9) -0.0163(9)
C9 0.0416(11) 0.0270(10) 0.0466(11) 0.0063(8) -0.0199(9) -0.0186(9)
C10 0.0554(13) 0.0380(12) 0.0429(11) 0.0053(9) -0.0174(10) -0.0246(11)
C11 0.0456(12) 0.0404(13) 0.0623(14) -0.0090(10) -0.0115(11) -0.0173(11)
C12 0.0477(13) 0.0394(13) 0.0841(17) -0.0022(12) -0.0311(13) -0.0102(11)
C13 0.0621(15) 0.0513(14) 0.0610(14) 0.0121(11) -0.0393(13) -0.0227(12)
C14 0.0454(12) 0.0421(12) 0.0427(11) 0.0032(9) -0.0182(10) -0.0226(10)
C15 0.0534(14) 0.0612(15) 0.0461(13) 0.0032(11) -0.0207(12) -0.0292(12)
C16 0.0473(13) 0.0741(17) 0.0489(12) -0.0038(11) -0.0079(11) -0.0310(12)
C17 0.0447(12) 0.0350(11) 0.0390(10) 0.0025(8) -0.0229(10) -0.0162(9)
C18 0.0458(12) 0.0504(13) 0.0387(10) 0.0026(9) -0.0148(10) -0.0262(11)
C19 0.0464(12) 0.0450(13) 0.0404(11) -0.0074(9) -0.0124(10) -0.0150(10)
C20 0.0592(13) 0.0392(12) 0.0458(11) 0.0000(9) -0.0248(11) -0.0218(11)
C21 0.0538(14) 0.0549(14) 0.0649(14) -0.0046(11) -0.0180(12) -0.0324(12)
C22 0.0391(11) 0.0493(13) 0.0576(13) -0.0099(10) -0.0147(10) -0.0163(10)
C23 0.0922(18) 0.0479(15) 0.0782(17) -0.0044(12) -0.0331(15) -0.0326(14)

loop_
_atom_type_symbol
_atom_type_description
_atom_type_scat_dispersion_real
_atom_type_scat_dispersion_imag
_atom_type_scat_source
C C 0.0033 0.0016 'International Tables Vol C Tables 4.2.6.8 and 6.1.1.4'
H H 0.0000 0.0000 'International Tables Vol C Tables 4.2.6.8 and 6.1.1.4'
N N 0.0061 0.0033 'International Tables Vol C Tables 4.2.6.8 and 6.1.1.4'
O O 0.0106 0.0060 'International Tables Vol C Tables 4.2.6.8 and 6.1.1.4'
S S 0.1246 0.1234 'International Tables Vol C Tables 4.2.6.8 and 6.1.1.4'

loop_
_geom_angle_atom_site_label_1
_geom_angle_atom_site_label_2
_geom_angle_atom_site_label_3
_geom_angle
_geom_angle_site_symmetry_1
_geom_angle_site_symmetry_3
_geom_angle_publ_flag
O2 S1 N1 105.52(8) . . ?
O2 S1 C17 108.93(9) . . ?
O3 S1 O2 120.94(11) . . ?
O3 S1 N1 105.01(9) . . ?
O3 S1 C17 108.21(9) . . ?
N1 S1 C17 107.46(8) . . ?
C9 O1 C8 119.65(13) . . ?
C8 N1 S1 116.62(12) . . ?
C8 N1 C16 115.71(15) . . ?
C16 N1 S1 116.78(12) . . ?
C2 C1 C7 118.07(18) . . ?
C6 C1 C2 117.49(18) . . ?
C6 C1 C7 124.36(16) . . ?
C1 C2 H2 119.5 . . ?
C3 C2 C1 121.0(2) . . ?
C3 C2 H2 119.5 . . ?
C2 C3 H3 119.7 . . ?
C4 C3 C2 120.6(2) . . ?
C4 C3 H3 119.7 . . ?
C3 C4 H4 120.3 . . ?
C5 C4 C3 119.3(2) . . ?
C5 C4 H4 120.3 . . ?
C4 C5 H5 119.9 . . ?
C4 C5 C6 120.3(2) . . ?
C6 C5 H5 119.9 . . ?
C1 C6 H6 119.4 . . ?
C5 C6 C1 121.28(19) . . ?
C5 C6 H6 119.4 . . ?
C1 C7 H7 115.4 . . ?
C8 C7 C1 129.17(17) . . ?
C8 C7 H7 115.4 . . ?
O1 C8 N1 108.80(14) . . ?
C7 C8 O1 125.03(16) . . ?
C7 C8 N1 126.17(17) . . ?
C10 C9 O1 118.71(16) . . ?
C10 C9 C14 121.00(18) . . ?
C14 C9 O1 119.96(17) . . ?
C9 C10 H10 120.4 . . ?
C9 C10 C11 119.26(19) . . ?
C11 C10 H10 120.4 . . ?
C10 C11 H11 119.5 . . ?
C12 C11 C10 120.9(2) . . ?
C12 C11 H11 119.5 . . ?
C11 C12 H12 119.9 . . ?
C11 C12 C13 120.3(2) . . ?
C13 C12 H12 119.9 . . ?
C12 C13 H13 120.0 . . ?
C12 C13 C14 119.90(19) . . ?
C14 C13 H13 120.0 . . ?
C9 C14 C13 118.64(18) . . ?
C9 C14 C15 119.93(18) . . ?
C13 C14 C15 121.43(18) . . ?
N2 C15 C14 179.2(2) . . ?
N1 C16 H16A 109.5 . . ?
N1 C16 H16B 109.5 . . ?
N1 C16 H16C 109.5 . . ?
H16A C16 H16B 109.5 . . ?
H16A C16 H16C 109.5 . . ?
H16B C16 H16C 109.5 . . ?
C18 C17 S1 120.09(14) . . ?
C18 C17 C22 120.23(18) . . ?
C22 C17 S1 119.58(15) . . ?
C17 C18 H18 120.2 . . ?
C19 C18 C17 119.52(18) . . ?
C19 C18 H18 120.2 . . ?
C18 C19 H19 119.3 . . ?
C18 C19 C20 121.34(18) . . ?
C20 C19 H19 119.3 . . ?
C19 C20 C23 121.1(2) . . ?
C21 C20 C19 118.03(18) . . ?
C21 C20 C23 120.91(19) . . ?
C20 C21 H21 119.2 . . ?
C22 C21 C20 121.66(19) . . ?
C22 C21 H21 119.2 . . ?
C17 C22 H22 120.4 . . ?
C21 C22 C17 119.19(19) . . ?
C21 C22 H22 120.4 . . ?
C20 C23 H23A 109.5 . . ?
C20 C23 H23B 109.5 . . ?
C20 C23 H23C 109.5 . . ?
H23A C23 H23B 109.5 . . ?
H23A C23 H23C 109.5 . . ?
H23B C23 H23C 109.5 . . ?

loop_
_geom_bond_atom_site_label_1
_geom_bond_atom_site_label_2
_geom_bond_distance
_geom_bond_site_symmetry_2
_geom_bond_publ_flag
S1 O2 1.4280(16) . ?
S1 O3 1.4228(16) . ?
S1 N1 1.6624(14) . ?
S1 C17 1.7535(19) . ?
O1 C8 1.391(2) . ?
O1 C9 1.387(2) . ?
N1 C8 1.411(2) . ?
N1 C16 1.474(2) . ?
N2 C15 1.141(3) . ?
C1 C2 1.388(3) . ?
C1 C6 1.386(3) . ?
C1 C7 1.471(2) . ?
C2 H2 0.9300 . ?
C2 C3 1.377(3) . ?
C3 H3 0.9300 . ?
C3 C4 1.372(3) . ?
C4 H4 0.9300 . ?
C4 C5 1.371(3) . ?
C5 H5 0.9300 . ?
C5 C6 1.380(3) . ?
C6 H6 0.9300 . ?
C7 H7 0.9300 . ?
C7 C8 1.320(2) . ?
C9 C10 1.368(3) . ?
C9 C14 1.387(2) . ?
C10 H10 0.9300 . ?
C10 C11 1.373(3) . ?
C11 H11 0.9300 . ?
C11 C12 1.367(3) . ?
C12 H12 0.9300 . ?
C12 C13 1.368(3) . ?
C13 H13 0.9300 . ?
C13 C14 1.397(3) . ?
C14 C15 1.435(3) . ?
C16 H16A 0.9600 . ?
C16 H16B 0.9600 . ?
C16 H16C 0.9600 . ?
C17 C18 1.378(3) . ?
C17 C22 1.383(3) . ?
C18 H18 0.9300 . ?
C18 C19 1.377(3) . ?
C19 H19 0.9300 . ?
C19 C20 1.381(3) . ?
C20 C21 1.381(3) . ?
C20 C23 1.505(3) . ?
C21 H21 0.9300 . ?
C21 C22 1.374(3) . ?
C22 H22 0.9300 . ?
C23 H23A 0.9600 . ?
C23 H23B 0.9600 . ?
C23 H23C 0.9600 . ?

loop_
_geom_torsion_atom_site_label_1
_geom_torsion_atom_site_label_2
_geom_torsion_atom_site_label_3
_geom_torsion_atom_site_label_4
_geom_torsion
_geom_torsion_site_symmetry_1
_geom_torsion_site_symmetry_2
_geom_torsion_site_symmetry_3
_geom_torsion_site_symmetry_4
_geom_torsion_publ_flag
S1 N1 C8 O1 83.81(15) . . . . ?
S1 N1 C8 C7 -96.7(2) . . . . ?
S1 C17 C18 C19 -175.01(14) . . . . ?
S1 C17 C22 C21 175.12(15) . . . . ?
O1 C9 C10 C11 173.24(16) . . . . ?
O1 C9 C14 C13 -173.55(16) . . . . ?
O1 C9 C14 C15 7.0(3) . . . . ?
O2 S1 N1 C8 41.96(15) . . . . ?
O2 S1 N1 C16 -175.26(15) . . . . ?
O2 S1 C17 C18 -19.54(18) . . . . ?
O2 S1 C17 C22 164.24(15) . . . . ?
O3 S1 N1 C8 170.78(13) . . . . ?
O3 S1 N1 C16 -46.44(16) . . . . ?
O3 S1 C17 C18 -152.78(15) . . . . ?
O3 S1 C17 C22 31.01(19) . . . . ?
N1 S1 C17 C18 94.31(16) . . . . ?
N1 S1 C17 C22 -81.90(17) . . . . ?
C1 C2 C3 C4 0.2(4) . . . . ?
C1 C7 C8 O1 175.21(16) . . . . ?
C1 C7 C8 N1 -4.2(3) . . . . ?
C2 C1 C6 C5 -1.9(3) . . . . ?
C2 C1 C7 C8 167.76(19) . . . . ?
C2 C3 C4 C5 -1.4(4) . . . . ?
C3 C4 C5 C6 1.0(4) . . . . ?
C4 C5 C6 C1 0.7(4) . . . . ?
C6 C1 C2 C3 1.5(3) . . . . ?
C6 C1 C7 C8 -15.8(3) . . . . ?
C7 C1 C2 C3 178.18(19) . . . . ?
C7 C1 C6 C5 -178.4(2) . . . . ?
C8 O1 C9 C10 105.30(19) . . . . ?
C8 O1 C9 C14 -81.2(2) . . . . ?
C9 O1 C8 N1 176.58(14) . . . . ?
C9 O1 C8 C7 -2.9(3) . . . . ?
C9 C10 C11 C12 0.0(3) . . . . ?
C10 C9 C14 C13 -0.2(3) . . . . ?
C10 C9 C14 C15 -179.65(18) . . . . ?
C10 C11 C12 C13 0.5(3) . . . . ?
C11 C12 C13 C14 -0.9(3) . . . . ?
C12 C13 C14 C9 0.8(3) . . . . ?
C12 C13 C14 C15 -179.8(2) . . . . ?
C14 C9 C10 C11 -0.2(3) . . . . ?
C16 N1 C8 O1 -59.36(19) . . . . ?
C16 N1 C8 C7 120.1(2) . . . . ?
C17 S1 N1 C8 -74.17(14) . . . . ?
C17 S1 N1 C16 68.61(16) . . . . ?
C17 C18 C19 C20 0.1(3) . . . . ?
C18 C17 C22 C21 -1.1(3) . . . . ?
C18 C19 C20 C21 -1.5(3) . . . . ?
C18 C19 C20 C23 178.22(18) . . . . ?
C19 C20 C21 C22 1.6(3) . . . . ?
C20 C21 C22 C17 -0.3(3) . . . . ?
C22 C17 C18 C19 1.2(3) . . . . ?
C23 C20 C21 C22 -178.1(2) . . . . ?
